data_7061596
loop_
_publ_author_name
'Sahu, Archana Kumari'
'Biswas, Subhamoy'
'Bora, Surjya Kumar'
'Saikia, Anil K.'

_publ_section_title
;
 Synthesis of 3C-alkylated active methylene substituted 2H-indazole
 derivatives via sequential ring opening of donor--acceptor cyclopropanes
 and reductive cyclization reaction
;
_journal_issue 26
_journal_name_full 'New Journal of Chemistry'
_journal_page_first 12456
_journal_page_last 12460
_journal_paper_doi 10.1039/D2NJ01801B
_journal_volume 46
_journal_year 2022
_chemical_formula_sum 'C20 H20 N2 O4 S'
_chemical_formula_weight 384.44
_space_group_crystal_system monoclinic
_space_group_IT_number 4
_space_group_name_Hall 'P 2yb'
_space_group_name_H-M_alt 'P 1 21 1'
_atom_sites_solution_hydrogens geom
_audit_creation_method SHELXL-2018/3
_audit_update_record
;
2021-12-21 deposited with the CCDC.	2022-06-13 downloaded from the CCDC.
;
_cell_angle_alpha 90
_cell_angle_beta 94.765(4)
_cell_angle_gamma 90
_cell_formula_units_Z 2
_cell_length_a 5.2570(8)
_cell_length_b 13.741(2)
_cell_length_c 13.614(2)
_cell_measurement_reflns_used 9917
_cell_measurement_temperature 273(2)
_cell_measurement_theta_max 23.35
_cell_measurement_theta_min 2.96
_cell_volume 980.0(3)
_computing_structure_refinement 'SHELXL-2018/3 (Sheldrick, 2018)'
_computing_structure_solution 'SHELXT 2018/2 (Sheldrick, 2018)'
_diffrn_ambient_temperature 273(2)
_diffrn_measured_fraction_theta_full 0.982
_diffrn_measured_fraction_theta_max 0.982
_diffrn_measurement_device_type 'Bruker APEX-II CCD'
_diffrn_measurement_method '\f and \w scans'
_diffrn_radiation_type MoK\a
_diffrn_radiation_wavelength 0.71073
_diffrn_reflns_av_R_equivalents 0.0739
_diffrn_reflns_av_unetI/netI 0.0495
_diffrn_reflns_Laue_measured_fraction_full 0.982
_diffrn_reflns_Laue_measured_fraction_max 0.982
_diffrn_reflns_limit_h_max 5
_diffrn_reflns_limit_h_min -5
_diffrn_reflns_limit_k_max 15
_diffrn_reflns_limit_k_min -15
_diffrn_reflns_limit_l_max 15
_diffrn_reflns_limit_l_min -15
_diffrn_reflns_number 17997
_diffrn_reflns_point_group_measured_fraction_full 0.960
_diffrn_reflns_point_group_measured_fraction_max 0.960
_diffrn_reflns_theta_full 23.362
_diffrn_reflns_theta_max 23.362
_diffrn_reflns_theta_min 1.501
_exptl_absorpt_coefficient_mu 0.193
_exptl_absorpt_correction_type none
_exptl_crystal_colour colorless
_exptl_crystal_density_diffrn 1.303
_exptl_crystal_description needle
_exptl_crystal_F_000 404
_exptl_crystal_size_max 0.16
_exptl_crystal_size_mid 0.14
_exptl_crystal_size_min 0.12
_refine_diff_density_max 0.355
_refine_diff_density_min -0.227
_refine_diff_density_rms 0.061
_refine_ls_abs_structure_details
;
 Flack x determined using 813 quotients [(I+)-(I-)]/[(I+)+(I-)]
 (Parsons, Flack and Wagner, Acta Cryst. B69 (2013) 249-259).
;
_refine_ls_abs_structure_Flack 0.19(5)
_refine_ls_extinction_method none
_refine_ls_goodness_of_fit_ref 1.318
_refine_ls_hydrogen_treatment constr
_refine_ls_matrix_type full
_refine_ls_number_parameters 247
_refine_ls_number_reflns 2731
_refine_ls_number_restraints 1
_refine_ls_restrained_S_all 1.318
_refine_ls_R_factor_all 0.1055
_refine_ls_R_factor_gt 0.0892
_refine_ls_shift/su_max 0.000
_refine_ls_shift/su_mean 0.000
_refine_ls_structure_factor_coef Fsqd
_refine_ls_weighting_details 'w=1/[\s^2^(Fo^2^)+(0.0535P)^2^+1.5625P] where P=(Fo^2^+2Fc^2^)/3'
_refine_ls_weighting_scheme calc
_refine_ls_wR_factor_gt 0.1953
_refine_ls_wR_factor_ref 0.2045
_reflns_Friedel_coverage 0.865
_reflns_Friedel_fraction_full 0.935
_reflns_Friedel_fraction_max 0.935
_reflns_number_gt 2332
_reflns_number_total 2731
_reflns_threshold_expression 'I > 2\s(I)'
_cod_data_source_file d2nj01801b3.cif
_cod_data_source_block AKS_0m_a
_cod_depositor_comments 'Adding full bibliography for 7061596.cif.'
_cod_original_sg_symbol_H-M 'P 21'
_cod_database_code 7061596
_shelx_shelxl_version_number 2018/3
_shelx_space_group_comment
;
The symmetry employed for this shelxl refinement is uniquely defined
by the following loop, which should always be used as a source of
symmetry information in preference to the above space-group names.
They are only intended as comments.
;

loop_
_space_group_symop_operation_xyz
'x, y, z'
'-x, y+1/2, -z'

loop_
_atom_site_label
_atom_site_type_symbol
_atom_site_fract_x
_atom_site_fract_y
_atom_site_fract_z
_atom_site_U_iso_or_equiv
_atom_site_adp_type
_atom_site_occupancy
_atom_site_site_symmetry_order
_atom_site_calc_flag
_atom_site_refinement_flags_posn
_atom_site_refinement_flags_adp
_atom_site_refinement_flags_occupancy
_atom_site_disorder_assembly
_atom_site_disorder_group
S1 S 0.4807(6) 0.1407(2) 0.2079(2) 0.0737(10) Uani 1 1 d . . . . .
N1 N 0.3026(17) 0.5667(6) 0.1700(6) 0.047(2) Uani 1 1 d . . . . .
N2 N 0.0955(17) 0.5921(6) 0.1070(7) 0.052(2) Uani 1 1 d . . . . .
O3 O 0.9791(19) 0.5268(7) 0.4190(6) 0.090(3) Uani 1 1 d . . . . .
O2 O 0.3399(18) 0.7220(8) 0.4802(8) 0.096(3) Uani 1 1 d . . . . .
C5 C 0.356(2) 0.4664(7) 0.1809(8) 0.045(3) Uani 1 1 d . . . . .
O4 O 0.8132(17) 0.5942(7) 0.5446(6) 0.087(3) Uani 1 1 d . . . . .
O1 O 0.666(2) 0.7948(8) 0.4160(8) 0.102(3) Uani 1 1 d . . . . .
C14 C 0.4345(17) 0.6434(9) 0.2100(7) 0.047(2) Uani 1 1 d . . . . .
C19 C 0.822(2) 0.5762(8) 0.4518(8) 0.056(3) Uani 1 1 d . . . . .
C8 C 0.100(2) 0.6907(8) 0.1096(8) 0.050(3) Uani 1 1 d . . . . .
C9 C -0.065(2) 0.7549(9) 0.0567(9) 0.062(3) Uani 1 1 d . . . . .
H8 H -0.200327 0.731567 0.014855 0.075 Uiso 1 1 calc R U . . .
C16 C 0.6023(19) 0.6247(8) 0.3886(8) 0.054(3) Uani 1 1 d . . . . .
H14 H 0.449889 0.584126 0.391555 0.065 Uiso 1 1 calc R U . . .
C15 C 0.6634(18) 0.6309(9) 0.2816(7) 0.058(3) Uani 1 1 d . . . . .
H12 H 0.778178 0.685252 0.274489 0.070 Uiso 1 1 calc R U . . .
H13 H 0.752264 0.572052 0.264963 0.070 Uiso 1 1 calc R U . . .
C3 C 0.261(2) 0.3117(9) 0.2465(9) 0.067(3) Uani 1 1 d . . . . .
H4 H 0.165280 0.273969 0.286452 0.080 Uiso 1 1 calc R U . . .
C4 C 0.218(2) 0.4094(8) 0.2392(9) 0.063(3) Uani 1 1 d . . . . .
H5 H 0.092382 0.437611 0.274346 0.076 Uiso 1 1 calc R U . . .
C2 C 0.448(2) 0.2679(8) 0.1944(7) 0.050(3) Uani 1 1 d . . . . .
C6 C 0.542(2) 0.4227(8) 0.1302(8) 0.058(3) Uani 1 1 d . . . . .
H6 H 0.639097 0.460641 0.090913 0.070 Uiso 1 1 calc R U . . .
C17 C 0.546(3) 0.7233(10) 0.4295(10) 0.070(3) Uani 1 1 d . . . . .
C11 C 0.182(3) 0.8885(9) 0.1298(10) 0.077(4) Uani 1 1 d . . . . .
H10 H 0.206532 0.955400 0.134688 0.093 Uiso 1 1 calc R U . . .
C7 C 0.586(2) 0.3254(8) 0.1363(9) 0.060(3) Uani 1 1 d . . . . .
H7 H 0.710180 0.297546 0.100526 0.073 Uiso 1 1 calc R U . . .
C10 C -0.025(3) 0.8512(10) 0.0674(10) 0.072(4) Uani 1 1 d . . . . .
H9 H -0.135275 0.894373 0.033006 0.087 Uiso 1 1 calc R U . . .
C13 C 0.308(2) 0.7250(8) 0.1725(8) 0.053(3) Uani 1 1 d . . . . .
C12 C 0.343(2) 0.8277(8) 0.1823(10) 0.065(4) Uani 1 1 d . . . . .
H11 H 0.475169 0.852517 0.224436 0.078 Uiso 1 1 calc R U . . .
C1 C 0.681(3) 0.1072(10) 0.1172(11) 0.099(5) Uani 1 1 d . . . . .
H3 H 0.614147 0.132277 0.054497 0.149 Uiso 1 1 calc R U . . .
H2 H 0.691320 0.037543 0.113855 0.149 Uiso 1 1 calc R U . . .
H1 H 0.848939 0.133453 0.133410 0.149 Uiso 1 1 calc R U . . .
C20 C 1.007(4) 0.5471(15) 0.6107(11) 0.123(6) Uani 1 1 d . . . . .
H19 H 1.009041 0.478594 0.596945 0.185 Uiso 1 1 calc R U . . .
H18 H 0.968980 0.557161 0.677723 0.185 Uiso 1 1 calc R U . . .
H20 H 1.171225 0.574469 0.601157 0.185 Uiso 1 1 calc R U . . .
C18 C 0.275(4) 0.8130(15) 0.5245(14) 0.140(8) Uani 1 1 d . . . . .
H15 H 0.407565 0.831045 0.573818 0.211 Uiso 1 1 calc R U . . .
H16 H 0.116877 0.805882 0.554387 0.211 Uiso 1 1 calc R U . . .
H17 H 0.256931 0.862530 0.474698 0.211 Uiso 1 1 calc R U . . .

loop_
_atom_site_aniso_label
_atom_site_aniso_U_11
_atom_site_aniso_U_22
_atom_site_aniso_U_33
_atom_site_aniso_U_23
_atom_site_aniso_U_13
_atom_site_aniso_U_12
S1 0.082(2) 0.0495(16) 0.092(2) 0.0045(19) 0.0208(16) 0.0119(19)
N1 0.048(6) 0.044(6) 0.050(5) -0.007(4) 0.007(5) 0.004(4)
N2 0.051(6) 0.045(6) 0.059(6) 0.001(5) -0.008(5) 0.001(5)
O3 0.095(7) 0.103(7) 0.071(6) -0.011(5) 0.004(5) 0.043(6)
O2 0.079(6) 0.096(7) 0.115(7) -0.031(6) 0.025(6) 0.020(5)
C5 0.046(6) 0.045(7) 0.044(7) -0.003(5) 0.000(5) -0.002(6)
O4 0.082(6) 0.124(8) 0.056(5) -0.012(5) 0.000(4) 0.029(5)
O1 0.118(8) 0.073(7) 0.118(8) -0.025(6) 0.015(7) -0.008(7)
C14 0.047(5) 0.041(5) 0.054(6) -0.010(6) 0.005(5) 0.003(6)
C19 0.055(7) 0.059(7) 0.054(7) -0.013(6) 0.011(6) 0.000(6)
C8 0.050(7) 0.053(8) 0.047(7) 0.008(6) 0.009(6) 0.006(6)
C9 0.048(7) 0.064(9) 0.075(8) 0.001(6) 0.007(6) 0.006(6)
C16 0.045(6) 0.057(8) 0.060(6) -0.008(6) -0.001(5) 0.005(6)
C15 0.051(6) 0.057(7) 0.064(7) -0.008(7) -0.002(5) 0.000(6)
C3 0.072(8) 0.055(7) 0.079(8) 0.003(6) 0.039(7) 0.003(6)
C4 0.068(8) 0.046(8) 0.079(8) 0.005(6) 0.028(7) 0.019(6)
C2 0.054(7) 0.048(6) 0.048(6) 0.002(5) -0.001(5) 0.004(5)
C6 0.064(8) 0.051(7) 0.062(7) -0.003(6) 0.020(6) -0.004(6)
C17 0.072(9) 0.070(9) 0.068(8) -0.018(7) -0.002(7) 0.002(8)
C11 0.087(10) 0.041(7) 0.106(11) 0.007(7) 0.024(9) 0.016(7)
C7 0.065(8) 0.041(7) 0.078(8) -0.010(6) 0.023(6) 0.007(6)
C10 0.064(8) 0.075(10) 0.078(9) 0.012(7) 0.007(7) 0.024(7)
C13 0.046(7) 0.051(8) 0.062(8) -0.008(6) 0.012(6) 0.003(6)
C12 0.067(9) 0.054(9) 0.074(8) -0.008(7) 0.009(7) -0.012(7)
C1 0.131(12) 0.047(8) 0.122(12) -0.006(7) 0.025(10) 0.020(8)
C20 0.131(14) 0.166(17) 0.066(9) -0.004(11) -0.038(10) 0.044(12)
C18 0.128(15) 0.140(17) 0.154(17) -0.072(14) 0.007(13) 0.049(14)

loop_
_atom_type_symbol
_atom_type_description
_atom_type_scat_dispersion_real
_atom_type_scat_dispersion_imag
_atom_type_scat_source
C C 0.0033 0.0016 'International Tables Vol C Tables 4.2.6.8 and 6.1.1.4'
H H 0.0000 0.0000 'International Tables Vol C Tables 4.2.6.8 and 6.1.1.4'
N N 0.0061 0.0033 'International Tables Vol C Tables 4.2.6.8 and 6.1.1.4'
O O 0.0106 0.0060 'International Tables Vol C Tables 4.2.6.8 and 6.1.1.4'
S S 0.1246 0.1234 'International Tables Vol C Tables 4.2.6.8 and 6.1.1.4'

loop_
_geom_angle_atom_site_label_1
_geom_angle_atom_site_label_2
_geom_angle_atom_site_label_3
_geom_angle
_geom_angle_site_symmetry_1
_geom_angle_site_symmetry_3
_geom_angle_publ_flag
C1 S1 C2 104.3(6) . . ?
C14 N1 N2 114.1(8) . . ?
C14 N1 C5 128.8(9) . . ?
N2 N1 C5 117.0(8) . . ?
C8 N2 N1 103.0(9) . . ?
C17 O2 C18 115.9(13) . . ?
C4 C5 C6 118.3(10) . . ?
C4 C5 N1 120.5(9) . . ?
C6 C5 N1 121.1(10) . . ?
C19 O4 C20 116.1(10) . . ?
N1 C14 C13 105.6(8) . . ?
N1 C14 C15 122.2(10) . . ?
C13 C14 C15 132.2(11) . . ?
O3 C19 O4 124.1(11) . . ?
O3 C19 C16 123.6(10) . . ?
O4 C19 C16 112.3(10) . . ?
N2 C8 C9 127.5(12) . . ?
N2 C8 C13 111.2(11) . . ?
C9 C8 C13 121.3(11) . . ?
C10 C9 C8 118.6(12) . . ?
C17 C16 C15 111.6(11) . . ?
C17 C16 C19 110.3(9) . . ?
C15 C16 C19 110.7(9) . . ?
C14 C15 C16 114.1(8) . . ?
C4 C3 C2 120.6(11) . . ?
C3 C4 C5 120.7(10) . . ?
C7 C2 C3 118.3(10) . . ?
C7 C2 S1 125.5(8) . . ?
C3 C2 S1 116.2(9) . . ?
C7 C6 C5 121.5(11) . . ?
O1 C17 O2 123.7(13) . . ?
O1 C17 C16 124.3(13) . . ?
O2 C17 C16 112.0(12) . . ?
C12 C11 C10 120.5(12) . . ?
C6 C7 C2 120.6(10) . . ?
C9 C10 C11 121.8(12) . . ?
C14 C13 C8 106.1(10) . . ?
C14 C13 C12 135.6(12) . . ?
C8 C13 C12 118.3(11) . . ?
C11 C12 C13 119.5(12) . . ?

loop_
_geom_bond_atom_site_label_1
_geom_bond_atom_site_label_2
_geom_bond_distance
_geom_bond_site_symmetry_2
_geom_bond_publ_flag
S1 C1 1.752(14) . ?
S1 C2 1.764(11) . ?
N1 C14 1.350(13) . ?
N1 N2 1.374(12) . ?
N1 C5 1.413(13) . ?
N2 C8 1.355(12) . ?
O3 C19 1.185(13) . ?
O2 C17 1.332(15) . ?
O2 C18 1.440(18) . ?
C5 C4 1.368(15) . ?
C5 C6 1.379(15) . ?
O4 C19 1.291(13) . ?
O4 C20 1.454(16) . ?
O1 C17 1.190(16) . ?
C14 C13 1.381(15) . ?
C14 C15 1.494(13) . ?
C19 C16 1.534(15) . ?
C8 C9 1.396(15) . ?
C8 C13 1.411(16) . ?
C9 C10 1.346(16) . ?
C16 C17 1.503(17) . ?
C16 C15 1.520(14) . ?
C3 C4 1.364(17) . ?
C3 C2 1.394(15) . ?
C2 C7 1.367(15) . ?
C6 C7 1.358(16) . ?
C11 C12 1.350(17) . ?
C11 C10 1.417(19) . ?
C13 C12 1.427(16) . ?
